data_4134684
loop_
_publ_author_name
'Xie, Weilong'
'Heo, Joon'
'Kim, Dongwook'
'Chang, Sukbok'

_publ_section_title
;
 Copper-Catalyzed Direct C-H Alkylation of Polyfluoroarenes by Using
 Hydrocarbons as an Alkylating Source.
;
_journal_issue 16
_journal_name_full 'Journal of the American Chemical Society'
_journal_page_first 7487
_journal_page_last 7496
_journal_paper_doi 10.1021/jacs.0c00169
_journal_volume 142
_journal_year 2020
_chemical_formula_sum 'C23 H20 F4 O'
_chemical_formula_weight 388.39
_space_group_crystal_system monoclinic
_space_group_IT_number 14
_space_group_name_Hall '-P 2yn'
_space_group_name_H-M_alt 'P 1 21/n 1'
_atom_sites_solution_hydrogens geom
_audit_creation_method SHELXL-2018/3
_cell_angle_alpha 90
_cell_angle_beta 92.95(3)
_cell_angle_gamma 90
_cell_formula_units_Z 8
_cell_length_a 11.057(2)
_cell_length_b 15.078(3)
_cell_length_c 22.516(5)
_cell_measurement_reflns_used 55615
_cell_measurement_temperature 200(2)
_cell_measurement_theta_max 34.035
_cell_measurement_theta_min 0.430
_cell_volume 3748.8(13)
_computing_cell_refinement HKL3000sm
_computing_data_collection 'PAL BL2D-SMDC Program'
_computing_data_reduction HKL3000sm
_computing_structure_refinement SHELXL
_computing_structure_solution SHELXS
_diffrn_ambient_temperature 200(2)
_diffrn_measured_fraction_theta_full 0.985
_diffrn_measured_fraction_theta_max 0.985
_diffrn_measurement_device_type 'Rayonix MX225HS CCD area detector'
_diffrn_measurement_method 'omega scan'
_diffrn_radiation_type synchrotron
_diffrn_radiation_wavelength 0.750
_diffrn_reflns_av_R_equivalents 0.0752
_diffrn_reflns_av_unetI/netI 0.0537
_diffrn_reflns_Laue_measured_fraction_full 0.985
_diffrn_reflns_Laue_measured_fraction_max 0.985
_diffrn_reflns_limit_h_max 12
_diffrn_reflns_limit_h_min -12
_diffrn_reflns_limit_k_max 17
_diffrn_reflns_limit_k_min -17
_diffrn_reflns_limit_l_max 26
_diffrn_reflns_limit_l_min -26
_diffrn_reflns_number 23036
_diffrn_reflns_point_group_measured_fraction_full 0.985
_diffrn_reflns_point_group_measured_fraction_max 0.985
_diffrn_reflns_theta_full 26.000
_diffrn_reflns_theta_max 26.000
_diffrn_reflns_theta_min 1.716
_diffrn_source 'PLSII 2D bending magnet'
_exptl_absorpt_coefficient_mu 0.123
_exptl_absorpt_correction_T_max 1.000
_exptl_absorpt_correction_T_min 0.912
_exptl_absorpt_correction_type empirical
_exptl_absorpt_process_details 'HKL3000sm Scalepack'
_exptl_crystal_colour colorless
_exptl_crystal_density_diffrn 1.376
_exptl_crystal_description plate
_exptl_crystal_F_000 1616
_exptl_crystal_size_max 0.112
_exptl_crystal_size_mid 0.082
_exptl_crystal_size_min 0.036
_refine_diff_density_max 0.447
_refine_diff_density_min -0.318
_refine_diff_density_rms 0.087
_refine_ls_extinction_method none
_refine_ls_goodness_of_fit_ref 1.714
_refine_ls_hydrogen_treatment constr
_refine_ls_matrix_type full
_refine_ls_number_parameters 867
_refine_ls_number_reflns 6171
_refine_ls_number_restraints 1440
_refine_ls_restrained_S_all 1.616
_refine_ls_R_factor_all 0.2105
_refine_ls_R_factor_gt 0.1425
_refine_ls_shift/su_max 0.001
_refine_ls_shift/su_mean 0.000
_refine_ls_structure_factor_coef Fsqd
_refine_ls_weighting_details 'w=1/[\s^2^(Fo^2^)+(0.1000P)^2^] where P=(Fo^2^+2Fc^2^)/3'
_refine_ls_weighting_scheme calc
_refine_ls_wR_factor_gt 0.3260
_refine_ls_wR_factor_ref 0.3523
_reflns_Friedel_coverage 0.000
_reflns_number_gt 2567
_reflns_number_total 6171
_reflns_threshold_expression 'I > 2\s(I)'
_cod_data_source_file Prod-32.cif
_cod_data_source_block PO19111_014
_cod_depositor_comments 'Adding full bibliography for 4134682--4134685.cif.'
_cod_original_sg_symbol_H-M 'P 21/n'
_cod_database_code 4134684
_shelx_shelxl_version_number 2018/3
_shelx_space_group_comment
;
The symmetry employed for this shelxl refinement is uniquely defined
by the following loop, which should always be used as a source of
symmetry information in preference to the above space-group names.
They are only intended as comments.
;
_shelx_estimated_absorpt_t_min 0.986
_shelx_estimated_absorpt_t_max 0.996

loop_
_space_group_symop_operation_xyz
'x, y, z'
'-x+1/2, y+1/2, -z+1/2'
'-x, -y, -z'
'x-1/2, -y-1/2, z-1/2'

loop_
_atom_site_label
_atom_site_type_symbol
_atom_site_fract_x
_atom_site_fract_y
_atom_site_fract_z
_atom_site_U_iso_or_equiv
_atom_site_adp_type
_atom_site_occupancy
_atom_site_site_symmetry_order
_atom_site_calc_flag
_atom_site_refinement_flags_posn
_atom_site_refinement_flags_adp
_atom_site_refinement_flags_occupancy
_atom_site_disorder_assembly
_atom_site_disorder_group
C1A C 0.3820(2) 0.3365(2) 0.75422(11) 0.0844(17) Uani 0.812(2) 1 d G U P A 1
H1A H 0.457498 0.314432 0.769941 0.101 Uiso 0.812(2) 1 calc R U P A 1
C2A C 0.3575(3) 0.3387(2) 0.69307(11) 0.0795(15) Uani 0.812(2) 1 d G U P A 1
C3A C 0.2470(3) 0.3709(2) 0.67006(9) 0.0867(17) Uani 0.812(2) 1 d G U P A 1
H3A H 0.230277 0.372410 0.628267 0.104 Uiso 0.812(2) 1 calc R U P A 1
C4A C 0.1611(2) 0.4011(2) 0.70822(10) 0.0892(17) Uani 0.812(2) 1 d G U P A 1
H4A H 0.085555 0.423145 0.692497 0.107 Uiso 0.812(2) 1 calc R U P A 1
C5A C 0.18556(17) 0.39893(15) 0.76937(10) 0.0862(17) Uani 0.812(2) 1 d G U P A 1
C6A C 0.29603(18) 0.36664(15) 0.79238(9) 0.0814(16) Uani 0.812(2) 1 d G U P A 1
C7A C 0.3205(3) 0.3645(2) 0.85353(9) 0.0963(18) Uani 0.812(2) 1 d G U P A 1
H7A H 0.396037 0.342416 0.869249 0.116 Uiso 0.812(2) 1 calc R U P A 1
C8A C 0.2346(3) 0.3946(2) 0.89168(9) 0.1008(19) Uani 0.812(2) 1 d G U P A 1
H8A H 0.251318 0.393151 0.933481 0.121 Uiso 0.812(2) 1 calc R U P A 1
C9A C 0.1241(3) 0.4269(2) 0.86868(12) 0.100(2) Uani 0.812(2) 1 d G U P A 1
H9A H 0.065346 0.447507 0.894761 0.120 Uiso 0.812(2) 1 calc R U P A 1
C10A C 0.0996(2) 0.4291(2) 0.80753(13) 0.0922(19) Uani 0.812(2) 1 d G U P A 1
H10A H 0.024091 0.451131 0.791811 0.111 Uiso 0.812(2) 1 calc R U P A 1
O11A O 0.4389(3) 0.3142(3) 0.65099(15) 0.0950(12) Uani 0.812(2) 1 d . U P A 1
C12A C 0.5505(2) 0.2811(3) 0.67091(16) 0.0829(16) Uani 0.812(2) 1 d G U P A 1
C13A C 0.6460(4) 0.3384(2) 0.68533(18) 0.0884(17) Uani 0.812(2) 1 d G U P A 1
C14A C 0.7594(3) 0.3046(3) 0.70252(17) 0.0921(17) Uani 0.812(2) 1 d G U P A 1
C15A C 0.7773(3) 0.2134(3) 0.70529(17) 0.0931(17) Uani 0.812(2) 1 d G U P A 1
C16A C 0.6818(4) 0.1561(2) 0.69088(17) 0.0933(17) Uani 0.812(2) 1 d G U P A 1
C17A C 0.5684(3) 0.1899(3) 0.67369(17) 0.0898(17) Uani 0.812(2) 1 d G U P A 1
F18A F 0.6317(3) 0.4254(2) 0.68278(17) 0.1123(12) Uani 0.812(2) 1 d . U P A 1
F19A F 0.8482(3) 0.3596(3) 0.71556(17) 0.1223(13) Uani 0.812(2) 1 d . U P A 1
F20A F 0.6918(3) 0.0689(3) 0.69294(16) 0.1148(12) Uani 0.812(2) 1 d . U P A 1
F21A F 0.4762(3) 0.1368(3) 0.65977(15) 0.1138(12) Uani 0.812(2) 1 d . U P A 1
C22A C 0.9005(5) 0.1716(5) 0.7282(3) 0.111(2) Uani 0.812(2) 1 d . U P A 1
H22A H 0.878043 0.107422 0.729140 0.133 Uiso 0.812(2) 1 calc R U P A 1
C23A C 0.9888(5) 0.1711(5) 0.6816(3) 0.123(2) Uani 0.812(2) 1 d . U P A 1
H23A H 1.009747 0.233677 0.673630 0.148 Uiso 0.812(2) 1 calc R U P A 1
H23B H 0.946458 0.148047 0.644956 0.148 Uiso 0.812(2) 1 calc R U P A 1
C24A C 1.1038(5) 0.1218(5) 0.6898(3) 0.122(2) Uani 0.812(2) 1 d . U P A 1
H24A H 1.086366 0.058941 0.679846 0.146 Uiso 0.812(2) 1 calc R U P A 1
H24B H 1.158769 0.144153 0.659922 0.146 Uiso 0.812(2) 1 calc R U P A 1
C25A C 1.1717(6) 0.1230(6) 0.7480(3) 0.117(3) Uani 0.812(2) 1 d . U P A 1
H25A H 1.193146 0.185329 0.757364 0.141 Uiso 0.812(2) 1 calc R U P A 1
H25B H 1.248421 0.090363 0.743684 0.141 Uiso 0.812(2) 1 calc R U P A 1
C26A C 1.1122(7) 0.0855(7) 0.7999(4) 0.119(3) Uani 0.812(2) 1 d . U P A 1
H26A H 1.176195 0.071115 0.830804 0.143 Uiso 0.812(2) 1 calc R U P A 1
H26B H 1.073321 0.028906 0.787394 0.143 Uiso 0.812(2) 1 calc R U P A 1
C27A C 1.0193(6) 0.1412(5) 0.8281(3) 0.122(2) Uani 0.812(2) 1 d . U P A 1
H27A H 0.974934 0.102688 0.855141 0.146 Uiso 0.812(2) 1 calc R U P A 1
H27B H 1.062548 0.186361 0.853016 0.146 Uiso 0.812(2) 1 calc R U P A 1
C28A C 0.9302(7) 0.1870(7) 0.7894(3) 0.137(3) Uani 0.812(2) 1 d . U P A 1
H28A H 0.852847 0.181336 0.809350 0.165 Uiso 0.812(2) 1 calc R U P A 1
H28B H 0.952643 0.250502 0.792168 0.165 Uiso 0.812(2) 1 calc R U P A 1
C1B C 0.8696(2) 0.3396(2) 0.45822(12) 0.0833(17) Uani 0.805(2) 1 d G U P B 1
H1B H 0.794448 0.317328 0.442214 0.100 Uiso 0.805(2) 1 calc R U P B 1
C2B C 0.8921(3) 0.3436(2) 0.51947(11) 0.0861(17) Uani 0.805(2) 1 d G U P B 1
C3B C 1.0021(3) 0.3761(3) 0.54289(9) 0.0899(19) Uani 0.805(2) 1 d G U P B 1
H3B H 1.017448 0.378893 0.584752 0.108 Uiso 0.805(2) 1 calc R U P B 1
C4B C 1.0896(2) 0.4047(2) 0.50506(10) 0.089(2) Uani 0.805(2) 1 d G U P B 1
H4B H 1.164812 0.426891 0.521065 0.107 Uiso 0.805(2) 1 calc R U P B 1
C5B C 1.06717(18) 0.40062(16) 0.44381(10) 0.0836(16) Uani 0.805(2) 1 d G U P B 1
C6B C 0.95717(17) 0.36808(16) 0.42039(9) 0.0758(15) Uani 0.805(2) 1 d G U P B 1
C7B C 0.9347(2) 0.3641(2) 0.35914(10) 0.0920(19) Uani 0.805(2) 1 d G U P B 1
H7B H 0.859516 0.341810 0.343133 0.110 Uiso 0.805(2) 1 calc R U P B 1
C8B C 1.0222(3) 0.3926(2) 0.32131(9) 0.0960(18) Uani 0.805(2) 1 d G U P B 1
H8B H 1.006877 0.389807 0.279444 0.115 Uiso 0.805(2) 1 calc R U P B 1
C9B C 1.1322(3) 0.4251(2) 0.34472(12) 0.0932(18) Uani 0.805(2) 1 d G U P B 1
H9B H 1.192059 0.444589 0.318867 0.112 Uiso 0.805(2) 1 calc R U P B 1
C10B C 1.1547(2) 0.4291(2) 0.40597(13) 0.0907(18) Uani 0.805(2) 1 d G U P B 1
H10B H 1.229883 0.451374 0.421978 0.109 Uiso 0.805(2) 1 calc R U P B 1
O11B O 0.8098(3) 0.3227(3) 0.56160(15) 0.0926(13) Uani 0.805(2) 1 d . U P B 1
C12B C 0.6990(2) 0.2890(3) 0.54094(16) 0.0846(16) Uani 0.805(2) 1 d G U P B 1
C13B C 0.6023(4) 0.3455(2) 0.52694(18) 0.0876(17) Uani 0.805(2) 1 d G U P B 1
C14B C 0.4895(3) 0.3107(3) 0.50982(18) 0.0949(18) Uani 0.805(2) 1 d G U P B 1
C15B C 0.4732(3) 0.2194(3) 0.50671(17) 0.0952(17) Uani 0.805(2) 1 d G U P B 1
C16B C 0.5698(4) 0.1629(2) 0.52072(17) 0.0939(18) Uani 0.805(2) 1 d G U P B 1
C17B C 0.6827(3) 0.1977(3) 0.53783(16) 0.0875(17) Uani 0.805(2) 1 d G U P B 1
F18B F 0.6161(3) 0.4318(3) 0.53024(18) 0.1160(13) Uani 0.805(2) 1 d . U P B 1
F19B F 0.4010(3) 0.3644(3) 0.49717(18) 0.1261(14) Uani 0.805(2) 1 d . U P B 1
F20B F 0.5602(4) 0.0758(2) 0.51948(15) 0.1203(13) Uani 0.805(2) 1 d . U P B 1
F21B F 0.7748(3) 0.1442(3) 0.55126(15) 0.1178(13) Uani 0.805(2) 1 d . U P B 1
C22B C 0.3503(6) 0.1772(6) 0.4856(3) 0.130(2) Uani 0.805(2) 1 d D U P B 1
H22B H 0.378652 0.114288 0.487615 0.156 Uiso 0.805(2) 1 calc R U P B 1
C23B C 0.3280(6) 0.1797(6) 0.4231(3) 0.146(3) Uani 0.805(2) 1 d D U P B 1
H23C H 0.404212 0.158627 0.406613 0.175 Uiso 0.805(2) 1 calc R U P B 1
H23D H 0.322314 0.243524 0.413107 0.175 Uiso 0.805(2) 1 calc R U P B 1
C24B C 0.2326(7) 0.1380(6) 0.3864(3) 0.141(3) Uani 0.805(2) 1 d D U P B 1
H24C H 0.190516 0.185551 0.363149 0.169 Uiso 0.805(2) 1 calc R U P B 1
H24D H 0.272047 0.099360 0.357598 0.169 Uiso 0.805(2) 1 calc R U P B 1
C25B C 0.1412(8) 0.0859(7) 0.4132(4) 0.141(3) Uani 0.805(2) 1 d D U P B 1
H25C H 0.177859 0.027576 0.423420 0.169 Uiso 0.805(2) 1 calc R U P B 1
H25D H 0.076299 0.074900 0.382151 0.169 Uiso 0.805(2) 1 calc R U P B 1
C26B C 0.0831(7) 0.1170(7) 0.4655(4) 0.146(3) Uani 0.805(2) 1 d D U P B 1
H26C H 0.047673 0.175701 0.455330 0.176 Uiso 0.805(2) 1 calc R U P B 1
H26D H 0.014381 0.076487 0.471617 0.176 Uiso 0.805(2) 1 calc R U P B 1
C27B C 0.1479(6) 0.1265(6) 0.5222(4) 0.139(3) Uani 0.805(2) 1 d D U P B 1
H27C H 0.093051 0.158196 0.548325 0.167 Uiso 0.805(2) 1 calc R U P B 1
H27D H 0.158224 0.065966 0.538663 0.167 Uiso 0.805(2) 1 calc R U P B 1
C28B C 0.2632(5) 0.1689(6) 0.5297(3) 0.132(2) Uani 0.805(2) 1 d D U P B 1
H28C H 0.246385 0.230105 0.542986 0.159 Uiso 0.805(2) 1 calc R U P B 1
H28D H 0.305628 0.138995 0.563946 0.159 Uiso 0.805(2) 1 calc R U P B 1
C1C C 0.3742(7) 0.1587(8) 0.8294(4) 0.065(5) Uani 0.188(2) 1 d G U P A 2
H1C H 0.449215 0.181673 0.845050 0.078 Uiso 0.188(2) 1 calc R U P A 2
C2C C 0.3519(9) 0.1520(8) 0.7683(4) 0.054(4) Uani 0.188(2) 1 d G U P A 2
C3C C 0.2421(10) 0.1183(9) 0.7454(3) 0.060(5) Uani 0.188(2) 1 d G U P A 2
H3C H 0.226880 0.113811 0.703608 0.072 Uiso 0.188(2) 1 calc R U P A 2
C4C C 0.1546(9) 0.0913(9) 0.7837(4) 0.062(5) Uani 0.188(2) 1 d G U P A 2
H4C H 0.079580 0.068254 0.768085 0.074 Uiso 0.188(2) 1 calc R U P A 2
C5C C 0.1769(7) 0.0979(6) 0.8449(4) 0.066(4) Uani 0.188(2) 1 d G U P A 2
C6C C 0.2867(7) 0.1316(5) 0.8677(3) 0.068(4) Uani 0.188(2) 1 d G U P A 2
C7C C 0.3090(10) 0.1382(8) 0.9289(3) 0.082(5) Uani 0.188(2) 1 d G U P A 2
H7C H 0.384007 0.161238 0.944509 0.099 Uiso 0.188(2) 1 calc R U P A 2
C8C C 0.2215(12) 0.1112(8) 0.9672(3) 0.077(5) Uani 0.188(2) 1 d G U P A 2
H8C H 0.236710 0.115682 1.008988 0.092 Uiso 0.188(2) 1 calc R U P A 2
C9C C 0.1117(11) 0.0775(7) 0.9443(4) 0.074(5) Uani 0.188(2) 1 d G U P A 2
H9C H 0.051891 0.058972 0.970508 0.089 Uiso 0.188(2) 1 calc R U P A 2
C10C C 0.0894(8) 0.0708(8) 0.8832(5) 0.069(5) Uani 0.188(2) 1 d G U P A 2
H10C H 0.014368 0.047818 0.867550 0.082 Uiso 0.188(2) 1 calc R U P A 2
O11C O 0.4312(11) 0.1722(10) 0.7257(6) 0.077(4) Uani 0.188(2) 1 d . U P A 2
C12C C 0.5465(10) 0.2087(11) 0.7462(8) 0.086(4) Uani 0.188(2) 1 d G U P A 2
C13C C 0.5631(12) 0.3000(10) 0.7491(8) 0.087(4) Uani 0.188(2) 1 d G U P A 2
C14C C 0.6762(15) 0.3346(8) 0.7660(8) 0.090(4) Uani 0.188(2) 1 d G U P A 2
C15C C 0.7726(10) 0.2780(12) 0.7801(7) 0.087(4) Uani 0.188(2) 1 d G U P A 2
C16C C 0.7560(11) 0.1867(11) 0.7771(7) 0.091(4) Uani 0.188(2) 1 d G U P A 2
C17C C 0.6429(14) 0.1520(8) 0.7602(8) 0.085(5) Uani 0.188(2) 1 d G U P A 2
F18C F 0.4668(14) 0.3521(10) 0.7377(6) 0.106(5) Uani 0.188(2) 1 d . U P A 2
F19C F 0.6807(14) 0.4208(7) 0.7680(6) 0.103(4) Uani 0.188(2) 1 d . U P A 2
F20C F 0.8476(13) 0.1294(11) 0.7906(7) 0.108(5) Uani 0.188(2) 1 d . U P A 2
F21C F 0.6307(11) 0.0660(8) 0.7579(7) 0.096(4) Uani 0.188(2) 1 d . U P A 2
C22C C 0.8921(15) 0.3259(18) 0.8022(8) 0.101(5) Uani 0.188(2) 1 d D U P A 2
H22C H 0.865039 0.389234 0.801597 0.121 Uiso 0.188(2) 1 calc R U P A 2
C23C C 0.9800(19) 0.327(2) 0.7576(8) 0.120(6) Uani 0.188(2) 1 d D U P A 2
H23E H 0.937814 0.352909 0.721685 0.144 Uiso 0.188(2) 1 calc R U P A 2
H23F H 0.995647 0.264383 0.748065 0.144 Uiso 0.188(2) 1 calc R U P A 2
C24C C 1.0985(19) 0.370(2) 0.7620(9) 0.124(7) Uani 0.188(2) 1 d D U P A 2
H24E H 1.152981 0.335677 0.736895 0.149 Uiso 0.188(2) 1 calc R U P A 2
H24F H 1.089804 0.429687 0.744345 0.149 Uiso 0.188(2) 1 calc R U P A 2
C25C C 1.1579(18) 0.379(2) 0.8199(11) 0.135(8) Uani 0.188(2) 1 d D U P A 2
H25E H 1.230247 0.416361 0.814822 0.162 Uiso 0.188(2) 1 calc R U P A 2
H25F H 1.187968 0.319373 0.831612 0.162 Uiso 0.188(2) 1 calc R U P A 2
C26C C 1.098(3) 0.4143(19) 0.8705(11) 0.135(8) Uani 0.188(2) 1 d D U P A 2
H26E H 1.057752 0.470124 0.857492 0.162 Uiso 0.188(2) 1 calc R U P A 2
H26F H 1.162209 0.430530 0.900926 0.162 Uiso 0.188(2) 1 calc R U P A 2
C27C C 1.009(2) 0.361(2) 0.8998(8) 0.124(7) Uani 0.188(2) 1 d D U P A 2
H27E H 1.054044 0.317028 0.925235 0.149 Uiso 0.188(2) 1 calc R U P A 2
H27F H 0.966020 0.400404 0.926675 0.149 Uiso 0.188(2) 1 calc R U P A 2
C28C C 0.9193(19) 0.3131(17) 0.8646(8) 0.109(6) Uani 0.188(2) 1 d D U P A 2
H28E H 0.842014 0.322036 0.884150 0.131 Uiso 0.188(2) 1 calc R U P A 2
H28F H 0.939793 0.249531 0.869507 0.131 Uiso 0.188(2) 1 calc R U P A 2
C1D C 0.8645(7) 0.1634(8) 0.5326(5) 0.074(5) Uani 0.195(2) 1 d G U P B 2
H1D H 0.789882 0.186392 0.516444 0.089 Uiso 0.195(2) 1 calc R U P B 2
C2D C 0.8875(10) 0.1609(8) 0.5938(5) 0.074(4) Uani 0.195(2) 1 d G U P B 2
C3D C 0.9967(11) 0.1273(8) 0.6174(4) 0.093(5) Uani 0.195(2) 1 d G U P B 2
H3D H 1.012463 0.125572 0.659284 0.112 Uiso 0.195(2) 1 calc R U P B 2
C4D C 1.0830(9) 0.0961(8) 0.5798(4) 0.083(5) Uani 0.195(2) 1 d G U P B 2
H4D H 1.157599 0.073055 0.595890 0.100 Uiso 0.195(2) 1 calc R U P B 2
C5D C 1.0600(7) 0.0985(5) 0.5185(4) 0.068(4) Uani 0.195(2) 1 d G U P B 2
C6D C 0.9507(7) 0.1322(5) 0.4949(4) 0.061(4) Uani 0.195(2) 1 d G U P B 2
C7D C 0.9277(9) 0.1347(7) 0.4337(4) 0.068(5) Uani 0.195(2) 1 d G U P B 2
H7D H 0.853090 0.157664 0.417534 0.082 Uiso 0.195(2) 1 calc R U P B 2
C8D C 1.0139(12) 0.1035(8) 0.3960(4) 0.084(5) Uani 0.195(2) 1 d G U P B 2
H8D H 0.998223 0.105148 0.354138 0.100 Uiso 0.195(2) 1 calc R U P B 2
C9D C 1.1232(11) 0.0698(8) 0.4196(5) 0.073(6) Uani 0.195(2) 1 d G U P B 2
H9D H 1.182082 0.048479 0.393859 0.088 Uiso 0.195(2) 1 calc R U P B 2
C10D C 1.1462(9) 0.0673(8) 0.4808(5) 0.071(5) Uani 0.195(2) 1 d G U P B 2
H10D H 1.220810 0.044325 0.496975 0.085 Uiso 0.195(2) 1 calc R U P B 2
O11D O 0.8055(11) 0.1817(9) 0.6335(6) 0.075(3) Uani 0.195(2) 1 d . U P B 2
C12D C 0.6956(10) 0.2165(11) 0.6158(6) 0.078(4) Uani 0.195(2) 1 d G U P B 2
C13D C 0.6784(12) 0.3077(10) 0.6118(6) 0.079(4) Uani 0.195(2) 1 d G U P B 2
C14D C 0.5653(15) 0.3416(8) 0.5942(6) 0.085(4) Uani 0.195(2) 1 d G U P B 2
C15D C 0.4694(11) 0.2843(12) 0.5805(7) 0.096(4) Uani 0.195(2) 1 d G U P B 2
C16D C 0.4866(11) 0.1931(11) 0.5845(7) 0.090(4) Uani 0.195(2) 1 d G U P B 2
C17D C 0.5997(14) 0.1592(8) 0.6021(6) 0.085(4) Uani 0.195(2) 1 d G U P B 2
F18D F 0.7641(11) 0.3601(9) 0.6272(5) 0.096(4) Uani 0.195(2) 1 d . U P B 2
F19D F 0.5522(14) 0.4256(10) 0.5932(6) 0.112(5) Uani 0.195(2) 1 d . U P B 2
F20D F 0.3996(12) 0.1416(10) 0.5733(7) 0.116(5) Uani 0.195(2) 1 d . U P B 2
F21D F 0.6168(9) 0.0723(8) 0.6052(5) 0.080(3) Uani 0.195(2) 1 d . U P B 2
C22D C 0.3417(15) 0.3307(17) 0.5612(8) 0.102(5) Uani 0.195(2) 1 d D U P B 2
H22D H 0.363771 0.395036 0.560873 0.122 Uiso 0.195(2) 1 calc R U P B 2
C23D C 0.316(2) 0.3127(19) 0.4992(8) 0.108(5) Uani 0.195(2) 1 d D U P B 2
H23G H 0.300412 0.248172 0.496515 0.130 Uiso 0.195(2) 1 calc R U P B 2
H23H H 0.393491 0.322745 0.479780 0.130 Uiso 0.195(2) 1 calc R U P B 2
C24D C 0.2232(18) 0.3545(17) 0.4607(7) 0.101(6) Uani 0.195(2) 1 d D U P B 2
H24G H 0.263747 0.391060 0.431141 0.121 Uiso 0.195(2) 1 calc R U P B 2
H24H H 0.178128 0.307121 0.438580 0.121 Uiso 0.195(2) 1 calc R U P B 2
C25D C 0.136(2) 0.4097(18) 0.4890(10) 0.115(7) Uani 0.195(2) 1 d D U P B 2
H25G H 0.073383 0.426130 0.458177 0.138 Uiso 0.195(2) 1 calc R U P B 2
H25H H 0.178759 0.465099 0.501262 0.138 Uiso 0.195(2) 1 calc R U P B 2
C26D C 0.0747(16) 0.3778(18) 0.5400(8) 0.087(6) Uani 0.195(2) 1 d D U P B 2
H26G H 0.044229 0.317559 0.530031 0.105 Uiso 0.195(2) 1 calc R U P B 2
H26H H 0.002716 0.415966 0.544027 0.105 Uiso 0.195(2) 1 calc R U P B 2
C27D C 0.1371(14) 0.3725(16) 0.5985(7) 0.087(5) Uani 0.195(2) 1 d D U P B 2
H27G H 0.149522 0.433922 0.613125 0.105 Uiso 0.195(2) 1 calc R U P B 2
H27H H 0.081543 0.343302 0.625559 0.105 Uiso 0.195(2) 1 calc R U P B 2
C28D C 0.2513(15) 0.3278(16) 0.6051(8) 0.096(5) Uani 0.195(2) 1 d D U P B 2
H28G H 0.232905 0.264365 0.611399 0.115 Uiso 0.195(2) 1 calc R U P B 2
H28H H 0.291112 0.349615 0.642684 0.115 Uiso 0.195(2) 1 calc R U P B 2

loop_
_atom_site_aniso_label
_atom_site_aniso_U_11
_atom_site_aniso_U_22
_atom_site_aniso_U_33
_atom_site_aniso_U_23
_atom_site_aniso_U_13
_atom_site_aniso_U_12
C1A 0.049(3) 0.127(5) 0.078(4) 0.004(3) 0.009(3) 0.007(3)
C2A 0.047(3) 0.128(4) 0.065(3) 0.000(3) 0.010(3) -0.003(3)
C3A 0.055(3) 0.142(5) 0.062(3) 0.005(3) -0.008(3) -0.005(3)
C4A 0.042(3) 0.132(5) 0.093(4) -0.004(3) -0.006(3) 0.000(3)
C5A 0.049(3) 0.133(5) 0.077(4) 0.003(3) 0.004(3) -0.006(3)
C6A 0.048(3) 0.126(4) 0.071(3) -0.005(3) 0.005(3) 0.004(3)
C7A 0.069(4) 0.140(5) 0.080(4) -0.007(4) 0.003(3) 0.006(3)
C8A 0.086(4) 0.147(5) 0.071(4) -0.004(3) 0.017(3) 0.008(4)
C9A 0.064(4) 0.131(6) 0.107(5) -0.011(4) 0.022(4) -0.001(4)
C10A 0.056(3) 0.125(5) 0.096(4) 0.004(4) 0.015(3) 0.008(3)
O11A 0.053(2) 0.160(4) 0.072(2) -0.002(2) 0.0081(18) 0.014(2)
C12A 0.043(3) 0.133(5) 0.074(3) 0.001(3) 0.009(3) 0.001(3)
C13A 0.051(3) 0.130(5) 0.084(4) 0.005(4) 0.005(3) 0.005(3)
C14A 0.051(3) 0.140(5) 0.087(4) 0.001(4) 0.014(3) 0.000(3)
C15A 0.062(3) 0.143(5) 0.076(3) -0.006(4) 0.023(3) 0.011(3)
C16A 0.081(4) 0.134(5) 0.067(3) 0.002(4) 0.019(3) -0.004(4)
C17A 0.053(3) 0.139(5) 0.078(4) 0.000(4) 0.013(3) 0.008(3)
F18A 0.074(2) 0.128(3) 0.135(3) 0.004(2) 0.000(2) 0.007(2)
F19A 0.054(2) 0.168(3) 0.144(3) 0.002(2) -0.003(2) -0.009(2)
F20A 0.113(3) 0.125(3) 0.107(3) 0.000(2) 0.012(2) 0.014(2)
F21A 0.087(2) 0.151(3) 0.104(3) -0.005(2) 0.003(2) -0.020(2)
C22A 0.070(4) 0.174(6) 0.088(4) 0.003(4) 0.014(3) 0.030(4)
C23A 0.065(4) 0.201(6) 0.105(5) -0.015(4) 0.013(3) 0.019(4)
C24A 0.059(4) 0.181(6) 0.127(5) -0.022(5) 0.012(4) 0.011(4)
C25A 0.054(4) 0.174(7) 0.123(6) -0.011(5) -0.001(4) 0.027(5)
C26A 0.070(5) 0.159(7) 0.127(6) 0.001(5) -0.001(4) 0.005(4)
C27A 0.090(5) 0.182(7) 0.092(4) 0.005(4) -0.008(4) 0.025(4)
C28A 0.088(5) 0.227(8) 0.095(5) -0.016(5) -0.009(4) 0.032(5)
C1B 0.043(3) 0.129(5) 0.077(4) 0.000(3) -0.006(3) -0.005(3)
C2B 0.043(3) 0.128(5) 0.088(4) -0.001(3) 0.006(3) 0.004(3)
C3B 0.055(4) 0.134(5) 0.080(4) 0.012(3) -0.001(3) 0.005(4)
C4B 0.048(4) 0.132(5) 0.087(5) -0.002(4) 0.000(3) 0.001(3)
C5B 0.050(3) 0.125(4) 0.077(4) 0.000(3) 0.009(3) 0.004(3)
C6B 0.043(3) 0.113(4) 0.072(3) -0.004(3) 0.011(3) -0.001(3)
C7B 0.050(3) 0.150(5) 0.076(4) -0.002(4) 0.004(3) -0.003(3)
C8B 0.078(4) 0.129(5) 0.082(4) -0.006(3) 0.019(3) -0.005(4)
C9B 0.061(3) 0.115(5) 0.105(4) 0.005(4) 0.025(3) -0.004(3)
C10B 0.058(3) 0.117(5) 0.098(4) -0.004(4) 0.011(3) 0.003(3)
O11B 0.047(2) 0.165(4) 0.066(2) 0.001(2) 0.0074(17) -0.014(2)
C12B 0.053(3) 0.144(5) 0.058(3) 0.003(3) 0.016(3) -0.002(3)
C13B 0.054(3) 0.128(5) 0.080(4) -0.008(4) 0.000(3) -0.005(3)
C14B 0.054(3) 0.132(5) 0.099(4) -0.008(4) 0.007(3) 0.001(3)
C15B 0.074(4) 0.151(5) 0.062(3) -0.001(3) 0.019(3) -0.012(4)
C16B 0.086(4) 0.126(5) 0.071(4) -0.004(4) 0.020(3) 0.002(4)
C17B 0.074(4) 0.125(5) 0.065(3) -0.006(3) 0.018(3) 0.006(4)
F18B 0.082(2) 0.132(3) 0.132(3) -0.001(3) -0.012(2) -0.011(2)
F19B 0.060(2) 0.169(4) 0.148(3) -0.008(3) -0.012(2) 0.007(2)
F20B 0.148(3) 0.108(3) 0.107(3) -0.006(2) 0.028(2) -0.022(2)
F21B 0.105(3) 0.153(3) 0.097(3) 0.006(2) 0.015(2) 0.031(3)
C22B 0.092(4) 0.205(7) 0.094(5) -0.016(5) 0.020(4) -0.061(5)
C23B 0.093(5) 0.268(9) 0.076(4) 0.014(5) -0.005(4) -0.048(5)
C24B 0.120(6) 0.200(8) 0.100(5) -0.012(5) -0.002(4) -0.039(5)
C25B 0.076(5) 0.186(9) 0.160(7) -0.023(7) -0.006(5) -0.009(5)
C26B 0.075(5) 0.240(9) 0.123(6) 0.032(6) -0.006(4) -0.031(5)
C27B 0.076(5) 0.208(8) 0.133(6) 0.008(6) 0.010(4) -0.035(5)
C28B 0.065(4) 0.242(8) 0.090(4) 0.009(5) 0.009(3) -0.027(5)
C1C 0.046(9) 0.083(11) 0.063(9) -0.009(9) -0.010(8) -0.012(9)
C2C 0.031(7) 0.078(10) 0.054(8) -0.033(8) -0.008(6) 0.010(7)
C3C 0.032(9) 0.089(12) 0.058(9) -0.021(9) -0.013(8) 0.011(9)
C4C 0.029(10) 0.080(13) 0.076(11) 0.001(11) 0.002(9) 0.022(9)
C5C 0.039(8) 0.081(10) 0.078(9) -0.013(9) 0.007(7) 0.011(8)
C6C 0.050(8) 0.080(10) 0.072(9) 0.002(9) -0.008(7) 0.008(8)
C7C 0.069(11) 0.095(12) 0.081(10) 0.018(11) -0.013(9) -0.002(10)
C8C 0.086(12) 0.072(12) 0.073(10) 0.024(9) 0.003(9) 0.010(10)
C9C 0.073(10) 0.063(11) 0.086(10) 0.006(10) 0.012(10) 0.018(9)
C10C 0.048(9) 0.069(11) 0.089(10) -0.011(10) 0.013(8) 0.000(8)
O11C 0.049(6) 0.097(8) 0.088(8) -0.018(7) 0.023(6) -0.001(6)
C12C 0.045(7) 0.112(9) 0.101(10) -0.004(9) 0.006(8) 0.006(7)
C13C 0.056(8) 0.104(8) 0.102(9) -0.003(9) 0.016(8) 0.003(7)
C14C 0.072(8) 0.107(8) 0.093(9) -0.011(9) 0.015(8) 0.000(8)
C15C 0.054(7) 0.126(8) 0.083(8) -0.002(8) 0.017(7) -0.002(7)
C16C 0.052(7) 0.131(8) 0.089(8) -0.025(8) -0.002(8) 0.008(7)
C17C 0.054(8) 0.101(9) 0.101(10) 0.001(10) 0.009(9) 0.001(8)
F18C 0.105(10) 0.111(10) 0.101(10) -0.008(8) -0.003(8) 0.054(9)
F19C 0.146(12) 0.053(7) 0.112(10) -0.013(7) 0.020(9) -0.015(7)
F20C 0.068(9) 0.122(10) 0.131(12) 0.001(9) -0.024(8) -0.001(7)
F21C 0.074(8) 0.090(8) 0.123(11) -0.008(8) -0.005(8) -0.008(7)
C22C 0.061(9) 0.145(12) 0.097(11) -0.009(11) 0.016(8) -0.035(9)
C23C 0.084(11) 0.159(15) 0.121(12) 0.002(13) 0.036(10) -0.028(12)
C24C 0.093(13) 0.157(16) 0.127(14) -0.010(14) 0.039(12) -0.025(13)
C25C 0.104(13) 0.158(14) 0.143(13) 0.008(13) 0.015(10) -0.022(12)
C26C 0.107(13) 0.153(15) 0.144(14) -0.011(13) 0.001(11) -0.020(11)
C27C 0.080(13) 0.154(16) 0.136(14) -0.025(13) -0.006(10) -0.044(12)
C28C 0.065(11) 0.155(15) 0.107(12) -0.031(13) 0.005(10) -0.011(11)
C1D 0.038(9) 0.098(11) 0.088(9) 0.002(10) 0.026(8) -0.007(9)
C2D 0.043(8) 0.096(10) 0.085(9) 0.012(9) 0.014(8) -0.008(8)
C3D 0.048(8) 0.139(10) 0.094(9) -0.005(9) 0.011(7) -0.007(8)
C4D 0.045(9) 0.100(12) 0.104(10) -0.008(11) 0.005(8) 0.001(9)
C5D 0.046(8) 0.062(9) 0.097(9) 0.008(9) 0.015(8) -0.006(8)
C6D 0.044(8) 0.056(9) 0.086(9) 0.009(8) 0.021(7) 0.003(7)
C7D 0.057(10) 0.062(10) 0.086(10) 0.000(9) 0.013(9) -0.009(8)
C8D 0.082(12) 0.056(10) 0.114(12) -0.010(10) 0.012(10) 0.011(9)
C9D 0.064(12) 0.025(9) 0.132(13) -0.005(11) 0.027(12) 0.012(9)
C10D 0.050(10) 0.040(9) 0.125(12) 0.011(10) 0.036(10) 0.023(8)
O11D 0.057(6) 0.112(8) 0.056(6) -0.012(6) 0.015(5) -0.007(6)
C12D 0.055(7) 0.110(8) 0.071(8) -0.005(8) 0.010(7) 0.004(7)
C13D 0.052(7) 0.121(8) 0.064(8) -0.006(8) 0.018(7) -0.002(7)
C14D 0.061(7) 0.122(8) 0.073(8) -0.004(8) 0.023(7) 0.003(7)
C15D 0.062(7) 0.142(8) 0.085(8) -0.008(8) 0.010(7) 0.010(7)
C16D 0.067(8) 0.121(8) 0.082(9) 0.010(9) 0.011(8) 0.012(7)
C17D 0.062(7) 0.114(8) 0.080(8) -0.002(8) 0.014(7) 0.000(7)
F18D 0.074(7) 0.127(9) 0.088(8) -0.016(7) 0.019(6) -0.034(7)
F19D 0.115(11) 0.116(9) 0.104(11) -0.009(8) -0.008(8) 0.039(8)
F20D 0.066(8) 0.130(10) 0.149(12) 0.045(9) -0.024(8) 0.019(7)
F21D 0.052(6) 0.085(7) 0.105(9) -0.013(7) 0.004(6) 0.009(6)
C22D 0.070(9) 0.136(11) 0.100(10) -0.005(10) 0.009(8) 0.014(9)
C23D 0.075(10) 0.148(12) 0.101(10) -0.008(10) 0.004(9) 0.013(10)
C24D 0.082(12) 0.137(15) 0.085(12) 0.016(11) 0.011(9) -0.008(11)
C25D 0.083(14) 0.141(16) 0.120(13) 0.007(13) 0.006(12) 0.001(12)
C26D 0.063(11) 0.108(13) 0.090(11) -0.029(10) -0.011(8) -0.004(10)
C27D 0.052(9) 0.124(11) 0.085(10) -0.008(10) -0.007(8) -0.002(9)
C28D 0.064(9) 0.134(11) 0.089(10) 0.004(10) 0.002(8) 0.002(9)

loop_
_atom_type_symbol
_atom_type_description
_atom_type_scat_dispersion_real
_atom_type_scat_dispersion_imag
_atom_type_scat_source
C C 0.0036 0.0018 'International Tables Vol C Tables 4.2.6.8 and 6.1.1.4'
H H 0.0000 0.0000 'International Tables Vol C Tables 4.2.6.8 and 6.1.1.4'
O O 0.0123 0.0069 'International Tables Vol C Tables 4.2.6.8 and 6.1.1.4'
F F 0.0197 0.0116 'International Tables Vol C Tables 4.2.6.8 and 6.1.1.4'

loop_
_geom_angle_atom_site_label_1
_geom_angle_atom_site_label_2
_geom_angle_atom_site_label_3
_geom_angle
_geom_angle_site_symmetry_1
_geom_angle_site_symmetry_3
_geom_angle_publ_flag
C2A C1A C6A 120.0 . . ?
C2A C1A H1A 120.0 . . ?
C6A C1A H1A 120.0 . . ?
O11A C2A C1A 124.7(2) . . ?
O11A C2A C3A 115.3(2) . . ?
C1A C2A C3A 120.0 . . ?
C4A C3A C2A 120.0 . . ?
C4A C3A H3A 120.0 . . ?
C2A C3A H3A 120.0 . . ?
C3A C4A C5A 120.0 . . ?
C3A C4A H4A 120.0 . . ?
C5A C4A H4A 120.0 . . ?
C4A C5A C6A 120.0 . . ?
C4A C5A C10A 120.0 . . ?
C6A C5A C10A 120.0 . . ?
C7A C6A C5A 120.0 . . ?
C7A C6A C1A 120.0 . . ?
C5A C6A C1A 120.0 . . ?
C8A C7A C6A 120.0 . . ?
C8A C7A H7A 120.0 . . ?
C6A C7A H7A 120.0 . . ?
C7A C8A C9A 120.0 . . ?
C7A C8A H8A 120.0 . . ?
C9A C8A H8A 120.0 . . ?
C8A C9A C10A 120.0 . . ?
C8A C9A H9A 120.0 . . ?
C10A C9A H9A 120.0 . . ?
C9A C10A C5A 120.0 . . ?
C9A C10A H10A 120.0 . . ?
C5A C10A H10A 120.0 . . ?
C12A O11A C2A 118.2(3) . . ?
O11A C12A C13A 120.4(4) . . ?
O11A C12A C17A 119.5(4) . . ?
C13A C12A C17A 120.0 . . ?
F18A C13A C14A 118.7(3) . . ?
F18A C13A C12A 121.3(3) . . ?
C14A C13A C12A 120.0 . . ?
F19A C14A C13A 119.0(4) . . ?
F19A C14A C15A 121.0(4) . . ?
C13A C14A C15A 120.0 . . ?
C16A C15A C14A 120.0 . . ?
C16A C15A C22A 117.7(4) . . ?
C14A C15A C22A 122.2(4) . . ?
F20A C16A C15A 123.3(4) . . ?
F20A C16A C17A 116.7(4) . . ?
C15A C16A C17A 120.0 . . ?
F21A C17A C16A 121.1(4) . . ?
F21A C17A C12A 118.9(4) . . ?
C16A C17A C12A 120.0 . . ?
C28A C22A C23A 124.4(6) . . ?
C28A C22A C15A 114.2(5) . . ?
C23A C22A C15A 111.4(5) . . ?
C28A C22A H22A 100.6 . . ?
C23A C22A H22A 100.6 . . ?
C15A C22A H22A 100.6 . . ?
C22A C23A C24A 120.8(6) . . ?
C22A C23A H23A 107.1 . . ?
C24A C23A H23A 107.1 . . ?
C22A C23A H23B 107.1 . . ?
C24A C23A H23B 107.1 . . ?
H23A C23A H23B 106.8 . . ?
C25A C24A C23A 120.1(6) . . ?
C25A C24A H24A 107.3 . . ?
C23A C24A H24A 107.3 . . ?
C25A C24A H24B 107.3 . . ?
C23A C24A H24B 107.3 . . ?
H24A C24A H24B 106.9 . . ?
C24A C25A C26A 118.0(7) . . ?
C24A C25A H25A 107.8 . . ?
C26A C25A H25A 107.8 . . ?
C24A C25A H25B 107.8 . . ?
C26A C25A H25B 107.8 . . ?
H25A C25A H25B 107.1 . . ?
C25A C26A C27A 117.6(8) . . ?
C25A C26A H26A 107.9 . . ?
C27A C26A H26A 107.9 . . ?
C25A C26A H26B 107.9 . . ?
C27A C26A H26B 107.9 . . ?
H26A C26A H26B 107.2 . . ?
C28A C27A C26A 118.2(6) . . ?
C28A C27A H27A 107.8 . . ?
C26A C27A H27A 107.8 . . ?
C28A C27A H27B 107.8 . . ?
C26A C27A H27B 107.8 . . ?
H27A C27A H27B 107.1 . . ?
C22A C28A C27A 128.3(7) . . ?
C22A C28A H28A 105.2 . . ?
C27A C28A H28A 105.2 . . ?
C22A C28A H28B 105.2 . . ?
C27A C28A H28B 105.2 . . ?
H28A C28A H28B 105.9 . . ?
C2B C1B C6B 120.0 . . ?
C2B C1B H1B 120.0 . . ?
C6B C1B H1B 120.0 . . ?
O11B C2B C1B 125.4(2) . . ?
O11B C2B C3B 114.4(2) . . ?
C1B C2B C3B 120.0 . . ?
C4B C3B C2B 120.0 . . ?
C4B C3B H3B 120.0 . . ?
C2B C3B H3B 120.0 . . ?
C5B C4B C3B 120.0 . . ?
C5B C4B H4B 120.0 . . ?
C3B C4B H4B 120.0 . . ?
C4B C5B C6B 120.0 . . ?
C4B C5B C10B 120.0 . . ?
C6B C5B C10B 120.0 . . ?
C7B C6B C5B 120.0 . . ?
C7B C6B C1B 120.0 . . ?
C5B C6B C1B 120.0 . . ?
C6B C7B C8B 120.0 . . ?
C6B C7B H7B 120.0 . . ?
C8B C7B H7B 120.0 . . ?
C9B C8B C7B 120.0 . . ?
C9B C8B H8B 120.0 . . ?
C7B C8B H8B 120.0 . . ?
C8B C9B C10B 120.0 . . ?
C8B C9B H9B 120.0 . . ?
C10B C9B H9B 120.0 . . ?
C9B C10B C5B 120.0 . . ?
C9B C10B H10B 120.0 . . ?
C5B C10B H10B 120.0 . . ?
C2B O11B C12B 117.1(3) . . ?
O11B C12B C13B 120.5(4) . . ?
O11B C12B C17B 119.4(4) . . ?
C13B C12B C17B 120.0 . . ?
F18B C13B C14B 119.4(4) . . ?
F18B C13B C12B 120.6(4) . . ?
C14B C13B C12B 120.0 . . ?
F19B C14B C15B 121.1(4) . . ?
F19B C14B C13B 118.9(4) . . ?
C15B C14B C13B 120.0 . . ?
C14B C15B C16B 120.0 . . ?
C14B C15B C22B 122.0(5) . . ?
C16B C15B C22B 118.0(5) . . ?
F20B C16B C15B 123.1(4) . . ?
F20B C16B C17B 116.9(4) . . ?
C15B C16B C17B 120.0 . . ?
F21B C17B C16B 120.2(4) . . ?
F21B C17B C12B 119.8(4) . . ?
C16B C17B C12B 120.0 . . ?
C23B C22B C28B 127.3(6) . . ?
C23B C22B C15B 113.4(5) . . ?
C28B C22B C15B 115.8(5) . . ?
C23B C22B H22B 96.1 . . ?
C28B C22B H22B 96.1 . . ?
C15B C22B H22B 96.1 . . ?
C22B C23B C24B 129.7(7) . . ?
C22B C23B H23C 104.9 . . ?
C24B C23B H23C 104.9 . . ?
C22B C23B H23D 104.9 . . ?
C24B C23B H23D 104.9 . . ?
H23C C23B H23D 105.8 . . ?
C25B C24B C23B 120.3(7) . . ?
C25B C24B H24C 107.2 . . ?
C23B C24B H24C 107.2 . . ?
C25B C24B H24D 107.2 . . ?
C23B C24B H24D 107.2 . . ?
H24C C24B H24D 106.9 . . ?
C24B C25B C26B 121.0(9) . . ?
C24B C25B H25C 107.1 . . ?
C26B C25B H25C 107.1 . . ?
C24B C25B H25D 107.1 . . ?
C26B C25B H25D 107.1 . . ?
H25C C25B H25D 106.8 . . ?
C27B C26B C25B 122.1(8) . . ?
C27B C26B H26C 106.8 . . ?
C25B C26B H26C 106.8 . . ?
C27B C26B H26D 106.8 . . ?
C25B C26B H26D 106.8 . . ?
H26C C26B H26D 106.6 . . ?
C28B C27B C26B 123.5(6) . . ?
C28B C27B H27C 106.5 . . ?
C26B C27B H27C 106.5 . . ?
C28B C27B H27D 106.5 . . ?
C26B C27B H27D 106.5 . . ?
H27C C27B H27D 106.5 . . ?
C22B C28B C27B 126.0(6) . . ?
C22B C28B H28C 105.8 . . ?
C27B C28B H28C 105.8 . . ?
C22B C28B H28D 105.8 . . ?
C27B C28B H28D 105.8 . . ?
H28C C28B H28D 106.2 . . ?
C2C C1C C6C 120.0 . . ?
C2C C1C H1C 120.0 . . ?
C6C C1C H1C 120.0 . . ?
O11C C2C C3C 113.7(9) . . ?
O11C C2C C1C 126.2(9) . . ?
C3C C2C C1C 120.0 . . ?
C2C C3C C4C 120.0 . . ?
C2C C3C H3C 120.0 . . ?
C4C C3C H3C 120.0 . . ?
C3C C4C C5C 120.0 . . ?
C3C C4C H4C 120.0 . . ?
C5C C4C H4C 120.0 . . ?
C6C C5C C4C 120.0 . . ?
C6C C5C C10C 120.0 . . ?
C4C C5C C10C 120.0 . . ?
C5C C6C C7C 120.0 . . ?
C5C C6C C1C 120.0 . . ?
C7C C6C C1C 120.0 . . ?
C8C C7C C6C 120.0 . . ?
C8C C7C H7C 120.0 . . ?
C6C C7C H7C 120.0 . . ?
C9C C8C C7C 120.0 . . ?
C9C C8C H8C 120.0 . . ?
C7C C8C H8C 120.0 . . ?
C8C C9C C10C 120.0 . . ?
C8C C9C H9C 120.0 . . ?
C10C C9C H9C 120.0 . . ?
C9C C10C C5C 120.0 . . ?
C9C C10C H10C 120.0 . . ?
C5C C10C H10C 120.0 . . ?
C2C O11C C12C 116.8(13) . . ?
C13C C12C C17C 120.0 . . ?
C13C C12C O11C 120.4(13) . . ?
C17C C12C O11C 119.5(13) . . ?
F18C C13C C12C 118.1(14) . . ?
F18C C13C C14C 121.9(14) . . ?
C12C C13C C14C 120.0 . . ?
F19C C14C C15C 125.3(14) . . ?
F19C C14C C13C 114.7(14) . . ?
C15C C14C C13C 120.0 . . ?
C14C C15C C16C 120.0 . . ?
C14C C15C C22C 114.4(16) . . ?
C16C C15C C22C 125.5(16) . . ?
F20C C16C C17C 118.3(14) . . ?
F20C C16C C15C 121.7(14) . . ?
C17C C16C C15C 120.0 . . ?
F21C C17C C16C 118.3(13) . . ?
F21C C17C C12C 121.7(13) . . ?
C16C C17C C12C 120.0 . . ?
C23C C22C C28C 125.0(15) . . ?
C23C C22C C15C 112.0(15) . . ?
C28C C22C C15C 112.4(15) . . ?
C23C C22C H22C 100.9 . . ?
C28C C22C H22C 100.9 . . ?
C15C C22C H22C 100.9 . . ?
C22C C23C C24C 126.8(14) . . ?
C22C C23C H23E 105.6 . . ?
C24C C23C H23E 105.6 . . ?
C22C C23C H23F 105.6 . . ?
C24C C23C H23F 105.6 . . ?
H23E C23C H23F 106.1 . . ?
C25C C24C C23C 118.2(15) . . ?
C25C C24C H24E 107.8 . . ?
C23C C24C H24E 107.8 . . ?
C25C C24C H24F 107.8 . . ?
C23C C24C H24F 107.8 . . ?
H24E C24C H24F 107.1 . . ?
C24C C25C C26C 123.0(18) . . ?
C24C C25C H25E 106.6 . . ?
C26C C25C H25E 106.6 . . ?
C24C C25C H25F 106.6 . . ?
C26C C25C H25F 106.6 . . ?
H25E C25C H25F 106.5 . . ?
C25C C26C C27C 119.9(16) . . ?
C25C C26C H26E 107.3 . . ?
C27C C26C H26E 107.3 . . ?
C25C C26C H26F 107.3 . . ?
C27C C26C H26F 107.3 . . ?
H26E C26C H26F 106.9 . . ?
C28C C27C C26C 119.5(14) . . ?
C28C C27C H27E 107.4 . . ?
C26C C27C H27E 107.4 . . ?
C28C C27C H27F 107.4 . . ?
C26C C27C H27F 107.4 . . ?
H27E C27C H27F 107.0 . . ?
C27C C28C C22C 125.4(14) . . ?
C27C C28C H28E 106.0 . . ?
C22C C28C H28E 106.0 . . ?
C27C C28C H28F 106.0 . . ?
C22C C28C H28F 106.0 . . ?
H28E C28C H28F 106.3 . . ?
C2D C1D C6D 120.0 . . ?
C2D C1D H1D 120.0 . . ?
C6D C1D H1D 120.0 . . ?
O11D C2D C3D 115.7(9) . . ?
O11D C2D C1D 124.0(9) . . ?
C3D C2D C1D 120.0 . . ?
C2D C3D C4D 120.0 . . ?
C2D C3D H3D 120.0 . . ?
C4D C3D H3D 120.0 . . ?
C5D C4D C3D 120.0 . . ?
C5D C4D H4D 120.0 . . ?
C3D C4D H4D 120.0 . . ?
C6D C5D C4D 120.0 . . ?
C6D C5D C10D 120.0 . . ?
C4D C5D C10D 120.0 . . ?
C5D C6D C7D 120.0 . . ?
C5D C6D C1D 120.0 . . ?
C7D C6D C1D 120.0 . . ?
C8D C7D C6D 120.0 . . ?
C8D C7D H7D 120.0 . . ?
C6D C7D H7D 120.0 . . ?
C7D C8D C9D 120.0 . . ?
C7D C8D H8D 120.0 . . ?
C9D C8D H8D 120.0 . . ?
C10D C9D C8D 120.0 . . ?
C10D C9D H9D 120.0 . . ?
C8D C9D H9D 120.0 . . ?
C9D C10D C5D 120.0 . . ?
C9D C10D H10D 120.0 . . ?
C5D C10D H10D 120.0 . . ?
C2D O11D C12D 121.1(13) . . ?
O11D C12D C13D 121.1(13) . . ?
O11D C12D C17D 118.9(13) . . ?
C13D C12D C17D 120.0 . . ?
F18D C13D C14D 119.9(14) . . ?
F18D C13D C12D 120.0(14) . . ?
C14D C13D C12D 120.0 . . ?
F19D C14D C13D 118.1(14) . . ?
F19D C14D C15D 121.9(14) . . ?
C13D C14D C15D 120.0 . . ?
C16D C15D C14D 120.0 . . ?
C16D C15D C22D 124.1(15) . . ?
C14D C15D C22D 115.9(15) . . ?
F20D C16D C17D 120.0(14) . . ?
F20D C16D C15D 120.0(14) . . ?
C17D C16D C15D 120.0 . . ?
F21D C17D C16D 120.2(12) . . ?
F21D C17D C12D 119.8(12) . . ?
C16D C17D C12D 120.0 . . ?
C23D C22D C28D 123.6(15) . . ?
C23D C22D C15D 107.7(14) . . ?
C28D C22D C15D 115.4(15) . . ?
C23D C22D H22D 102.2 . . ?
C28D C22D H22D 102.2 . . ?
C15D C22D H22D 102.2 . . ?
C22D C23D C24D 126.4(14) . . ?
C22D C23D H23G 105.7 . . ?
C24D C23D H23G 105.7 . . ?
C22D C23D H23H 105.7 . . ?
C24D C23D H23H 105.7 . . ?
H23G C23D H23H 106.1 . . ?
C25D C24D C23D 116.9(13) . . ?
C25D C24D H24G 108.1 . . ?
C23D C24D H24G 108.1 . . ?
C25D C24D H24H 108.1 . . ?
C23D C24D H24H 108.1 . . ?
H24G C24D H24H 107.3 . . ?
C24D C25D C26D 120.7(17) . . ?
C24D C25D H25G 107.2 . . ?
C26D C25D H25G 107.2 . . ?
C24D C25D H25H 107.2 . . ?
C26D C25D H25H 107.2 . . ?
H25G C25D H25H 106.8 . . ?
C25D C26D C27D 120.9(16) . . ?
C25D C26D H26G 107.1 . . ?
C27D C26D H26G 107.1 . . ?
C25D C26D H26H 107.1 . . ?
C27D C26D H26H 107.1 . . ?
H26G C26D H26H 106.8 . . ?
C28D C27D C26D 119.5(13) . . ?
C28D C27D H27G 107.4 . . ?
C26D C27D H27G 107.4 . . ?
C28D C27D H27H 107.4 . . ?
C26D C27D H27H 107.4 . . ?
H27G C27D H27H 107.0 . . ?
C27D C28D C22D 123.6(14) . . ?
C27D C28D H28G 106.4 . . ?
C22D C28D H28G 106.4 . . ?
C27D C28D H28H 106.4 . . ?
C22D C28D H28H 106.4 . . ?
H28G C28D H28H 106.5 . . ?

loop_
_geom_bond_atom_site_label_1
_geom_bond_atom_site_label_2
_geom_bond_distance
_geom_bond_site_symmetry_2
_geom_bond_publ_flag
C1A C2A 1.3900 . ?
C1A C6A 1.3900 . ?
C1A H1A 0.9500 . ?
C2A O11A 1.390(4) . ?
C2A C3A 1.3900 . ?
C3A C4A 1.3900 . ?
C3A H3A 0.9500 . ?
C4A C5A 1.3900 . ?
C4A H4A 0.9500 . ?
C5A C6A 1.3900 . ?
C5A C10A 1.3900 . ?
C6A C7A 1.3900 . ?
C7A C8A 1.3900 . ?
C7A H7A 0.9500 . ?
C8A C9A 1.3900 . ?
C8A H8A 0.9500 . ?
C9A C10A 1.3900 . ?
C9A H9A 0.9500 . ?
C10A H10A 0.9500 . ?
O11A C12A 1.384(4) . ?
C12A C13A 1.3900 . ?
C12A C17A 1.3900 . ?
C13A F18A 1.322(4) . ?
C13A C14A 1.3900 . ?
C14A F19A 1.308(4) . ?
C14A C15A 1.3900 . ?
C15A C16A 1.3900 . ?
C15A C22A 1.564(6) . ?
C16A F20A 1.319(4) . ?
C16A C17A 1.3900 . ?
C17A F21A 1.321(4) . ?
C22A C28A 1.419(8) . ?
C22A C23A 1.470(8) . ?
C22A H22A 1.0000 . ?
C23A C24A 1.477(8) . ?
C23A H23A 0.9900 . ?
C23A H23B 0.9900 . ?
C24A C25A 1.476(9) . ?
C24A H24A 0.9900 . ?
C24A H24B 0.9900 . ?
C25A C26A 1.482(9) . ?
C25A H25A 0.9900 . ?
C25A H25B 0.9900 . ?
C26A C27A 1.493(10) . ?
C26A H26A 0.9900 . ?
C26A H26B 0.9900 . ?
C27A C28A 1.454(9) . ?
C27A H27A 0.9900 . ?
C27A H27B 0.9900 . ?
C28A H28A 0.9900 . ?
C28A H28B 0.9900 . ?
C1B C2B 1.3900 . ?
C1B C6B 1.3900 . ?
C1B H1B 0.9500 . ?
C2B O11B 1.384(4) . ?
C2B C3B 1.3900 . ?
C3B C4B 1.3900 . ?
C3B H3B 0.9500 . ?
C4B C5B 1.3900 . ?
C4B H4B 0.9500 . ?
C5B C6B 1.3900 . ?
C5B C10B 1.3900 . ?
C6B C7B 1.3900 . ?
C7B C8B 1.3900 . ?
C7B H7B 0.9500 . ?
C8B C9B 1.3900 . ?
C8B H8B 0.9500 . ?
C9B C10B 1.3900 . ?
C9B H9B 0.9500 . ?
C10B H10B 0.9500 . ?
O11B C12B 1.385(4) . ?
C12B C13B 1.3900 . ?
C12B C17B 1.3900 . ?
C13B F18B 1.311(5) . ?
C13B C14B 1.3900 . ?
C14B F19B 1.290(4) . ?
C14B C15B 1.3900 . ?
C15B C16B 1.3900 . ?
C15B C22B 1.552(7) . ?
C16B F20B 1.317(5) . ?
C16B C17B 1.3900 . ?
C17B F21B 1.322(4) . ?
C22B C23B 1.417(8) . ?
C22B C28B 1.424(7) . ?
C22B H22B 1.0000 . ?
C23B C24B 1.449(8) . ?
C23B H23C 0.9900 . ?
C23B H23D 0.9900 . ?
C24B C25B 1.438(10) . ?
C24B H24C 0.9900 . ?
C24B H24D 0.9900 . ?
C25B C26B 1.447(11) . ?
C25B H25C 0.9900 . ?
C25B H25D 0.9900 . ?
C26B C27B 1.438(9) . ?
C26B H26C 0.9900 . ?
C26B H26D 0.9900 . ?
C27B C28B 1.429(8) . ?
C27B H27C 0.9900 . ?
C27B H27D 0.9900 . ?
C28B H28C 0.9900 . ?
C28B H28D 0.9900 . ?
C1C C2C 1.3900 . ?
C1C C6C 1.3900 . ?
C1C H1C 0.9500 . ?
C2C O11C 1.366(14) . ?
C2C C3C 1.3900 . ?
C3C C4C 1.3900 . ?
C3C H3C 0.9500 . ?
C4C C5C 1.3900 . ?
C4C H4C 0.9500 . ?
C5C C6C 1.3900 . ?
C5C C10C 1.3900 . ?
C6C C7C 1.3900 . ?
C7C C8C 1.3900 . ?
C7C H7C 0.9500 . ?
C8C C9C 1.3900 . ?
C8C H8C 0.9500 . ?
C9C C10C 1.3900 . ?
C9C H9C 0.9500 . ?
C10C H10C 0.9500 . ?
O11C C12C 1.442(16) . ?
C12C C13C 1.3900 . ?
C12C C17C 1.3900 . ?
C13C F18C 1.337(16) . ?
C13C C14C 1.3900 . ?
C14C F19C 1.300(15) . ?
C14C C15C 1.3900 . ?
C15C C16C 1.3900 . ?
C15C C22C 1.565(19) . ?
C16C F20C 1.353(17) . ?
C16C C17C 1.3900 . ?
C17C F21C 1.305(16) . ?
C22C C23C 1.434(12) . ?
C22C C28C 1.434(12) . ?
C22C H22C 1.0000 . ?
C23C C24C 1.456(12) . ?
C23C H23E 0.9900 . ?
C23C H23F 0.9900 . ?
C24C C25C 1.437(14) . ?
C24C H24E 0.9900 . ?
C24C H24F 0.9900 . ?
C25C C26C 1.446(14) . ?
C25C H25E 0.9900 . ?
C25C H25F 0.9900 . ?
C26C C27C 1.459(13) . ?
C26C H26E 0.9900 . ?
C26C H26F 0.9900 . ?
C27C C28C 1.432(12) . ?
C27C H27E 0.9900 . ?
C27C H27F 0.9900 . ?
C28C H28E 0.9900 . ?
C28C H28F 0.9900 . ?
C1D C2D 1.3900 . ?
C1D C6D 1.3900 . ?
C1D H1D 0.9500 . ?
C2D O11D 1.342(14) . ?
C2D C3D 1.3900 . ?
C3D C4D 1.3900 . ?
C3D H3D 0.9500 . ?
C4D C5D 1.3900 . ?
C4D H4D 0.9500 . ?
C5D C6D 1.3900 . ?
C5D C10D 1.3900 . ?
C6D C7D 1.3900 . ?
C7D C8D 1.3900 . ?
C7D H7D 0.9500 . ?
C8D C9D 1.3900 . ?
C8D H8D 0.9500 . ?
C9D C10D 1.3900 . ?
C9D H9D 0.9500 . ?
C10D H10D 0.9500 . ?
O11D C12D 1.364(16) . ?
C12D C13D 1.3900 . ?
C12D C17D 1.3900 . ?
C13D F18D 1.268(15) . ?
C13D C14D 1.3900 . ?
C14D F19D 1.275(18) . ?
C14D C15D 1.3900 . ?
C15D C16D 1.3900 . ?
C15D C22D 1.61(2) . ?
C16D F20D 1.252(17) . ?
C16D C17D 1.3900 . ?
C17D F21D 1.326(17) . ?
C22D C23D 1.436(12) . ?
C22D C28D 1.442(12) . ?
C22D H22D 1.0000 . ?
C23D C24D 1.455(12) . ?
C23D H23G 0.9900 . ?
C23D H23H 0.9900 . ?
C24D C25D 1.442(14) . ?
C24D H24G 0.9900 . ?
C24D H24H 0.9900 . ?
C25D C26D 1.448(14) . ?
C25D H25G 0.9900 . ?
C25D H25H 0.9900 . ?
C26D C27D 1.459(13) . ?
C26D H26G 0.9900 . ?
C26D H26H 0.9900 . ?
C27D C28D 1.432(12) . ?
C27D H27G 0.9900 . ?
C27D H27H 0.9900 . ?
C28D H28G 0.9900 . ?
C28D H28H 0.9900 . ?

loop_
_geom_torsion_atom_site_label_1
_geom_torsion_atom_site_label_2
_geom_torsion_atom_site_label_3
_geom_torsion_atom_site_label_4
_geom_torsion
_geom_torsion_site_symmetry_1
_geom_torsion_site_symmetry_2
_geom_torsion_site_symmetry_3
_geom_torsion_site_symmetry_4
_geom_torsion_publ_flag
C6A C1A C2A O11A 176.8(3) . . . . ?
C6A C1A C2A C3A 0.0 . . . . ?
O11A C2A C3A C4A -177.1(3) . . . . ?
C1A C2A C3A C4A 0.0 . . . . ?
C2A C3A C4A C5A 0.0 . . . . ?
C3A C4A C5A C6A 0.0 . . . . ?
C3A C4A C5A C10A 180.0 . . . . ?
C4A C5A C6A C7A 180.0 . . . . ?
C10A C5A C6A C7A 0.0 . . . . ?
C4A C5A C6A C1A 0.0 . . . . ?
C10A C5A C6A C1A 180.0 . . . . ?
C2A C1A C6A C7A 180.0 . . . . ?
C2A C1A C6A C5A 0.0 . . . . ?
C5A C6A C7A C8A 0.0 . . . . ?
C1A C6A C7A C8A 180.0 . . . . ?
C6A C7A C8A C9A 0.0 . . . . ?
C7A C8A C9A C10A 0.0 . . . . ?
C8A C9A C10A C5A 0.0 . . . . ?
C4A C5A C10A C9A 180.0 . . . . ?
C6A C5A C10A C9A 0.0 . . . . ?
C1A C2A O11A C12A 3.3(5) . . . . ?
C3A C2A O11A C12A -179.7(3) . . . . ?
C2A O11A C12A C13A -86.0(4) . . . . ?
C2A O11A C12A C17A 97.1(4) . . . . ?
O11A C12A C13A F18A 2.8(4) . . . . ?
C17A C12A C13A F18A 179.6(4) . . . . ?
O11A C12A C13A C14A -176.9(4) . . . . ?
C17A C12A C13A C14A 0.0 . . . . ?
F18A C13A C14A F19A -0.1(4) . . . . ?
C12A C13A C14A F19A 179.6(4) . . . . ?
F18A C13A C14A C15A -179.7(4) . . . . ?
C12A C13A C14A C15A 0.0 . . . . ?
F19A C14A C15A C16A -179.6(4) . . . . ?
C13A C14A C15A C16A 0.0 . . . . ?
F19A C14A C15A C22A 4.4(5) . . . . ?
C13A C14A C15A C22A -176.0(4) . . . . ?
C14A C15A C16A F20A -179.5(4) . . . . ?
C22A C15A C16A F20A -3.3(4) . . . . ?
C14A C15A C16A C17A 0.0 . . . . ?
C22A C15A C16A C17A 176.2(4) . . . . ?
F20A C16A C17A F21A -0.5(4) . . . . ?
C15A C16A C17A F21A 180.0(4) . . . . ?
F20A C16A C17A C12A 179.5(4) . . . . ?
C15A C16A C17A C12A 0.0 . . . . ?
O11A C12A C17A F21A -3.1(4) . . . . ?
C13A C12A C17A F21A 180.0(4) . . . . ?
O11A C12A C17A C16A 176.9(4) . . . . ?
C13A C12A C17A C16A 0.0 . . . . ?
C16A C15A C22A C28A -109.8(7) . . . . ?
C14A C15A C22A C28A 66.3(7) . . . . ?
C16A C15A C22A C23A 102.9(6) . . . . ?
C14A C15A C22A C23A -81.0(6) . . . . ?
C28A C22A C23A C24A 46.9(12) . . . . ?
C15A C22A C23A C24A -169.8(6) . . . . ?
C22A C23A C24A C25A -40.6(11) . . . . ?
C23A C24A C25A C26A 62.1(11) . . . . ?
C24A C25A C26A C27A -78.0(10) . . . . ?
C25A C26A C27A C28A 44.4(11) . . . . ?
C23A C22A C28A C27A -54.2(14) . . . . ?
C15A C22A C28A C27A 163.4(8) . . . . ?
C26A C27A C28A C22A 15.6(14) . . . . ?
C6B C1B C2B O11B 175.6(3) . . . . ?
C6B C1B C2B C3B 0.0 . . . . ?
O11B C2B C3B C4B -176.0(3) . . . . ?
C1B C2B C3B C4B 0.0 . . . . ?
C2B C3B C4B C5B 0.0 . . . . ?
C3B C4B C5B C6B 0.0 . . . . ?
C3B C4B C5B C10B 180.0 . . . . ?
C4B C5B C6B C7B 180.0 . . . . ?
C10B C5B C6B C7B 0.0 . . . . ?
C4B C5B C6B C1B 0.0 . . . . ?
C10B C5B C6B C1B 180.0 . . . . ?
C2B C1B C6B C7B 180.0 . . . . ?
C2B C1B C6B C5B 0.0 . . . . ?
C5B C6B C7B C8B 0.0 . . . . ?
C1B C6B C7B C8B 180.0 . . . . ?
C6B C7B C8B C9B 0.0 . . . . ?
C7B C8B C9B C10B 0.0 . . . . ?
C8B C9B C10B C5B 0.0 . . . . ?
C4B C5B C10B C9B 180.0 . . . . ?
C6B C5B C10B C9B 0.0 . . . . ?
C1B C2B O11B C12B 5.0(5) . . . . ?
C3B C2B O11B C12B -179.3(3) . . . . ?
C2B O11B C12B C13B -90.0(4) . . . . ?
C2B O11B C12B C17B 94.1(4) . . . . ?
O11B C12B C13B F18B 3.4(4) . . . . ?
C17B C12B C13B F18B 179.3(4) . . . . ?
O11B C12B C13B C14B -175.9(3) . . . . ?
C17B C12B C13B C14B 0.0 . . . . ?
F18B C13B C14B F19B 0.5(4) . . . . ?
C12B C13B C14B F19B 179.8(4) . . . . ?
F18B C13B C14B C15B -179.3(4) . . . . ?
C12B C13B C14B C15B 0.0 . . . . ?
F19B C14B C15B C16B -179.8(4) . . . . ?
C13B C14B C15B C16B 0.0 . . . . ?
F19B C14B C15B C22B 2.5(5) . . . . ?
C13B C14B C15B C22B -177.7(4) . . . . ?
C14B C15B C16B F20B 179.0(4) . . . . ?
C22B C15B C16B F20B -3.2(4) . . . . ?
C14B C15B C16B C17B 0.0 . . . . ?
C22B C15B C16B C17B 177.8(4) . . . . ?
F20B C16B C17B F21B 0.8(4) . . . . ?
C15B C16B C17B F21B 179.9(4) . . . . ?
F20B C16B C17B C12B -179.1(4) . . . . ?
C15B C16B C17B C12B 0.0 . . . . ?
O11B C12B C17B F21B -3.9(4) . . . . ?
C13B C12B C17B F21B -179.9(4) . . . . ?
O11B C12B C17B C16B 176.0(3) . . . . ?
C13B C12B C17B C16B 0.0 . . . . ?
C14B C15B C22B C23B 77.3(7) . . . . ?
C16B C15B C22B C23B -100.4(7) . . . . ?
C14B C15B C22B C28B -83.4(8) . . . . ?
C16B C15B C22B C28B 98.9(7) . . . . ?
C28B C22B C23B C24B -30.6(16) . . . . ?
C15B C22B C23B C24B 171.4(9) . . . . ?
C22B C23B C24B C25B 1.0(16) . . . . ?
C23B C24B C25B C26B 45.0(14) . . . . ?
C24B C25B C26B C27B -66.9(14) . . . . ?
C25B C26B C27B C28B 47.0(15) . . . . ?
C23B C22B C28B C27B 27.4(15) . . . . ?
C15B C22B C28B C27B -175.0(8) . . . . ?
C26B C27B C28B C22B -25.4(15) . . . . ?
C6C C1C C2C O11C -176.8(11) . . . . ?
C6C C1C C2C C3C 0.0 . . . . ?
O11C C2C C3C C4C 177.2(10) . . . . ?
C1C C2C C3C C4C 0.0 . . . . ?
C2C C3C C4C C5C 0.0 . . . . ?
C3C C4C C5C C6C 0.0 . . . . ?
C3C C4C C5C C10C 180.0 . . . . ?
C4C C5C C6C C7C 180.0 . . . . ?
C10C C5C C6C C7C 0.0 . . . . ?
C4C C5C C6C C1C 0.0 . . . . ?
C10C C5C C6C C1C 180.0 . . . . ?
C2C C1C C6C C5C 0.0 . . . . ?
C2C C1C C6C C7C 180.0 . . . . ?
C5C C6C C7C C8C 0.0 . . . . ?
C1C C6C C7C C8C 180.0 . . . . ?
C6C C7C C8C C9C 0.0 . . . . ?
C7C C8C C9C C10C 0.0 . . . . ?
C8C C9C C10C C5C 0.0 . . . . ?
C6C C5C C10C C9C 0.0 . . . . ?
C4C C5C C10C C9C 180.0 . . . . ?
C3C C2C O11C C12C 179.1(11) . . . . ?
C1C C2C O11C C12C -3.9(18) . . . . ?
C2C O11C C12C C13C -93.6(15) . . . . ?
C2C O11C C12C C17C 89.6(15) . . . . ?
C17C C12C C13C F18C -177.2(16) . . . . ?
O11C C12C C13C F18C 5.9(16) . . . . ?
C17C C12C C13C C14C 0.0 . . . . ?
O11C C12C C13C C14C -176.8(15) . . . . ?
F18C C13C C14C F19C -2.0(16) . . . . ?
C12C C13C C14C F19C -179.1(15) . . . . ?
F18C C13C C14C C15C 177.1(16) . . . . ?
C12C C13C C14C C15C 0.0 . . . . ?
F19C C14C C15C C16C 179.0(17) . . . . ?
C13C C14C C15C C16C 0.0 . . . . ?
F19C C14C C15C C22C 2.7(16) . . . . ?
C13C C14C C15C C22C -176.3(14) . . . . ?
C14C C15C C16C F20C -179.8(17) . . . . ?
C22C C15C C16C F20C -3.9(19) . . . . ?
C14C C15C C16C C17C 0.0 . . . . ?
C22C C15C C16C C17C 175.9(16) . . . . ?
F20C C16C C17C F21C -0.3(16) . . . . ?
C15C C16C C17C F21C 179.9(16) . . . . ?
F20C C16C C17C C12C 179.8(16) . . . . ?
C15C C16C C17C C12C 0.0 . . . . ?
C13C C12C C17C F21C -179.9(17) . . . . ?
O11C C12C C17C F21C -3.1(17) . . . . ?
C13C C12C C17C C16C 0.0 . . . . ?
O11C C12C C17C C16C 176.8(15) . . . . ?
C14C C15C C22C C23C -105(2) . . . . ?
C16C C15C C22C C23C 79(2) . . . . ?
C14C C15C C22C C28C 109(2) . . . . ?
C16C C15C C22C C28C -68(2) . . . . ?
C28C C22C C23C C24C -41(4) . . . . ?
C15C C22C C23C C24C 177(3) . . . . ?
C22C C23C C24C C25C 28(4) . . . . ?
C23C C24C C25C C26C -49(4) . . . . ?
C24C C25C C26C C27C 74(4) . . . . ?
C25C C26C C27C C28C -45(4) . . . . ?
C26C C27C C28C C22C -13(4) . . . . ?
C23C C22C C28C C27C 50(4) . . . . ?
C15C C22C C28C C27C -168(3) . . . . ?
C6D C1D C2D O11D -173.4(12) . . . . ?
C6D C1D C2D C3D 0.0 . . . . ?
O11D C2D C3D C4D 174.0(11) . . . . ?
C1D C2D C3D C4D 0.0 . . . . ?
C2D C3D C4D C5D 0.0 . . . . ?
C3D C4D C5D C6D 0.0 . . . . ?
C3D C4D C5D C10D 180.0 . . . . ?
C4D C5D C6D C7D 180.0 . . . . ?
C10D C5D C6D C7D 0.0 . . . . ?
C4D C5D C6D C1D 0.0 . . . . ?
C10D C5D C6D C1D 180.0 . . . . ?
C2D C1D C6D C5D 0.0 . . . . ?
C2D C1D C6D C7D 180.0 . . . . ?
C5D C6D C7D C8D 0.0 . . . . ?
C1D C6D C7D C8D 180.0 . . . . ?
C6D C7D C8D C9D 0.0 . . . . ?
C7D C8D C9D C10D 0.0 . . . . ?
C8D C9D C10D C5D 0.0 . . . . ?
C6D C5D C10D C9D 0.0 . . . . ?
C4D C5D C10D C9D 180.0 . . . . ?
C3D C2D O11D C12D 179.0(12) . . . . ?
C1D C2D O11D C12D -7.3(19) . . . . ?
C2D O11D C12D C13D -91.2(15) . . . . ?
C2D O11D C12D C17D 89.4(15) . . . . ?
O11D C12D C13D F18D -3.0(15) . . . . ?
C17D C12D C13D F18D 176.4(15) . . . . ?
O11D C12D C13D C14D -179.4(14) . . . . ?
C17D C12D C13D C14D 0.0 . . . . ?
F18D C13D C14D F19D 1.1(16) . . . . ?
C12D C13D C14D F19D 177.4(14) . . . . ?
F18D C13D C14D C15D -176.4(15) . . . . ?
C12D C13D C14D C15D 0.0 . . . . ?
F19D C14D C15D C16D -177.3(15) . . . . ?
C13D C14D C15D C16D 0.0 . . . . ?
F19D C14D C15D C22D 2.0(15) . . . . ?
C13D C14D C15D C22D 179.4(14) . . . . ?
C14D C15D C16D F20D 178.6(17) . . . . ?
C22D C15D C16D F20D -0.7(17) . . . . ?
C14D C15D C16D C17D 0.0 . . . . ?
C22D C15D C16D C17D -179.3(15) . . . . ?
F20D C16D C17D F21D 2.3(16) . . . . ?
C15D C16D C17D F21D -179.1(13) . . . . ?
F20D C16D C17D C12D -178.6(17) . . . . ?
C15D C16D C17D C12D 0.0 . . . . ?
O11D C12D C17D F21D -1.5(15) . . . . ?
C13D C12D C17D F21D 179.1(13) . . . . ?
O11D C12D C17D C16D 179.4(14) . . . . ?
C13D C12D C17D C16D 0.0 . . . . ?
C16D C15D C22D C23D -70(2) . . . . ?
C14D C15D C22D C23D 111.1(18) . . . . ?
C16D C15D C22D C28D 73(2) . . . . ?
C14D C15D C22D C28D -106(2) . . . . ?
C28D C22D C23D C24D 53(4) . . . . ?
C15D C22D C23D C24D -168(3) . . . . ?
C22D C23D C24D C25D -10(4) . . . . ?
C23D C24D C25D C26D -49(3) . . . . ?
C24D C25D C26D C27D 75(3) . . . . ?
C25D C26D C27D C28D -51(3) . . . . ?
C26D C27D C28D C22D 37(3) . . . . ?
C23D C22D C28D C27D -50(3) . . . . ?
C15D C22D C28D C27D 174(2) . . . . ?
